data_7242742
loop_
_publ_author_name
'Sen, Rupam'
'Paul, Sanchayeeta'
'Sarkar, Alolika'
'Botas, Alexandre M. P.'
'Carneiro Neto, Albano N.'
'Brand\~ao, Paula'
'Lopes, Armandina M. L.'
'Ferreira, Rute A. S.'
'Ara\'ujo, Jo\~ao P.'
'Lin, Zhi'

_publ_section_title
;
 A new series of 3D lanthanide phenoxycarboxylates: synthesis, crystal
 structure, magnetism and photoluminescence studies
;
_journal_issue 23
_journal_name_full CrystEngComm
_journal_page_first 4143
_journal_page_last 4151
_journal_paper_doi 10.1039/D1CE00228G
_journal_volume 23
_journal_year 2021
_chemical_formula_sum 'C10 H11 O8 Tb'
_chemical_formula_weight 418.11
_space_group_crystal_system monoclinic
_space_group_IT_number 14
_space_group_name_Hall '-P 2ybc'
_space_group_name_H-M_alt 'P 1 21/c 1'
_atom_sites_solution_hydrogens mixed
_audit_creation_method SHELXL-2018/3
_audit_update_record
;
2021-04-23 deposited with the CCDC.	2021-05-03 downloaded from the CCDC.
;
_cell_angle_alpha 90
_cell_angle_beta 90.4620(10)
_cell_angle_gamma 90
_cell_formula_units_Z 4
_cell_length_a 7.1288(2)
_cell_length_b 15.1653(4)
_cell_length_c 10.5514(3)
_cell_measurement_reflns_used 490
_cell_measurement_temperature 293(2)
_cell_measurement_theta_max 25.24
_cell_measurement_theta_min 2.82
_cell_volume 1140.68(5)
_computing_cell_refinement 'Bruker Smart'
_computing_data_collection 'Bruker Smart'
_computing_data_reduction 'Bruker Saint'
_computing_molecular_graphics 'Mercury (Macrae et al 2008)'
_computing_publication_material 'SHELXL-2016/4 (Sheldrick, 2016)'
_computing_structure_refinement 'SHELXL-2018/3 (Sheldrick, 2018)'
_computing_structure_solution 'SHELXT 2014/5 (Sheldrick, 2014)'
_diffrn_ambient_temperature 293(2)
_diffrn_measured_fraction_theta_full 0.999
_diffrn_measured_fraction_theta_max 0.995
_diffrn_measurement_device_type CCD
_diffrn_measurement_method 'omega and phi scans'
_diffrn_radiation_type MoK\a
_diffrn_radiation_wavelength 0.71073
_diffrn_reflns_av_R_equivalents 0.0411
_diffrn_reflns_av_unetI/netI 0.0377
_diffrn_reflns_Laue_measured_fraction_full 0.999
_diffrn_reflns_Laue_measured_fraction_max 0.995
_diffrn_reflns_limit_h_max 10
_diffrn_reflns_limit_h_min -10
_diffrn_reflns_limit_k_max 21
_diffrn_reflns_limit_k_min -21
_diffrn_reflns_limit_l_max 15
_diffrn_reflns_limit_l_min -13
_diffrn_reflns_number 16037
_diffrn_reflns_point_group_measured_fraction_full 0.999
_diffrn_reflns_point_group_measured_fraction_max 0.995
_diffrn_reflns_theta_full 25.242
_diffrn_reflns_theta_max 30.618
_diffrn_reflns_theta_min 2.857
_diffrn_source 'fine-focus sealed tube'
_exptl_absorpt_coefficient_mu 6.236
_exptl_absorpt_correction_T_max 0.7461
_exptl_absorpt_correction_T_min 0.4489
_exptl_absorpt_correction_type multi-scan
_exptl_absorpt_process_details 'SADABS 2014/5 (Bruker, 2014)'
_exptl_crystal_colour Bronze
_exptl_crystal_density_diffrn 2.435
_exptl_crystal_description Plate
_exptl_crystal_F_000 800
_exptl_crystal_size_max 0.280
_exptl_crystal_size_mid 0.030
_exptl_crystal_size_min 0.020
_refine_diff_density_max 0.785
_refine_diff_density_min -0.982
_refine_diff_density_rms 0.173
_refine_ls_extinction_method none
_refine_ls_goodness_of_fit_ref 1.047
_refine_ls_hydrogen_treatment mixed
_refine_ls_matrix_type full
_refine_ls_number_parameters 188
_refine_ls_number_reflns 3500
_refine_ls_number_restraints 5
_refine_ls_restrained_S_all 1.047
_refine_ls_R_factor_all 0.0347
_refine_ls_R_factor_gt 0.0241
_refine_ls_shift/su_max 0.002
_refine_ls_shift/su_mean 0.000
_refine_ls_structure_factor_coef Fsqd
_refine_ls_weighting_details 'w=1/[\s^2^(Fo^2^)+(0.0136P)^2^+1.1425P] where P=(Fo^2^+2Fc^2^)/3'
_refine_ls_weighting_scheme calc
_refine_ls_wR_factor_gt 0.0437
_refine_ls_wR_factor_ref 0.0475
_reflns_Friedel_coverage 0.000
_reflns_number_gt 2911
_reflns_number_total 3500
_reflns_threshold_expression 'I > 2\s(I)'
_cod_data_source_file d1ce00228g2.cif
_cod_data_source_block f1
_cod_depositor_comments 'Adding full bibliography for 7242741--7242743.cif.'
_cod_original_sg_symbol_H-M 'P 21/c'
_cod_database_code 7242742
_shelx_shelxl_version_number 2018/3
_shelx_space_group_comment
;
The symmetry employed for this shelxl refinement is uniquely defined
by the following loop, which should always be used as a source of
symmetry information in preference to the above space-group names.
They are only intended as comments.
;
_shelx_estimated_absorpt_t_min 0.274
_shelx_estimated_absorpt_t_max 0.885

loop_
_space_group_symop_operation_xyz
'x, y, z'
'-x, y+1/2, -z+1/2'
'-x, -y, -z'
'x, -y-1/2, z-1/2'

loop_
_atom_site_label
_atom_site_type_symbol
_atom_site_fract_x
_atom_site_fract_y
_atom_site_fract_z
_atom_site_U_iso_or_equiv
_atom_site_adp_type
_atom_site_occupancy
_atom_site_site_symmetry_order
_atom_site_calc_flag
_atom_site_refinement_flags_posn
_atom_site_refinement_flags_adp
_atom_site_refinement_flags_occupancy
_atom_site_disorder_assembly
_atom_site_disorder_group
Tb1 Tb 0.26925(2) 0.53287(2) 0.96601(2) 0.00930(4) Uani 1 1 d . . . . .
O1 O 0.0386(3) 0.51281(14) 1.1228(2) 0.0144(5) Uani 1 1 d . . . . .
O2 O -0.1476(3) 0.43824(16) 1.2466(2) 0.0208(5) Uani 1 1 d . . . . .
O3 O 0.4647(3) 0.51722(14) 1.13410(19) 0.0133(4) Uani 1 1 d . . . . .
O4 O 0.4516(3) 0.84109(15) 1.4368(2) 0.0180(5) Uani 1 1 d . . . . .
O5 O 0.7393(3) 0.87889(15) 1.5028(2) 0.0168(5) Uani 1 1 d . . . . .
O6 O 0.4059(4) 0.66560(17) 1.6131(2) 0.0283(6) Uani 1 1 d D . . . .
H6 H 0.319(5) 0.629(3) 1.662(4) 0.058(15) Uiso 1 1 d D . . . .
O7 O 0.0990(3) 0.66469(17) 0.9956(2) 0.0230(5) Uani 1 1 d D . . . .
H7B H 0.106(5) 0.701(2) 0.937(3) 0.028 Uiso 1 1 d D U . . .
H7A H -0.0160(17) 0.658(3) 1.006(3) 0.028 Uiso 1 1 d D U . . .
C1 C 0.0147(4) 0.4671(2) 1.2235(3) 0.0146(6) Uani 1 1 d . . . . .
C2 C 0.1808(4) 0.4451(2) 1.3061(3) 0.0166(7) Uani 1 1 d . . . . .
H2A H 0.254123 0.399874 1.264354 0.020 Uiso 1 1 calc R U . . .
H2B H 0.135696 0.420440 1.385044 0.020 Uiso 1 1 calc R U . . .
C3 C 0.3078(4) 0.5220(2) 1.3364(3) 0.0143(6) Uani 1 1 d . . . . .
C4 C 0.4437(4) 0.5535(2) 1.2517(3) 0.0131(6) Uani 1 1 d . . . . .
C5 C 0.5620(4) 0.6217(2) 1.2915(3) 0.0155(6) Uani 1 1 d . . . . .
H5 H 0.652246 0.642434 1.235824 0.019 Uiso 1 1 calc R U . . .
C6 C 0.5503(4) 0.6600(2) 1.4114(3) 0.0151(6) Uani 1 1 d . . . . .
C7 C 0.4139(5) 0.6286(2) 1.4940(3) 0.0179(7) Uani 1 1 d . . . . .
C8 C 0.2950(4) 0.5605(2) 1.4563(3) 0.0178(7) Uani 1 1 d . . . . .
H8 H 0.204760 0.540080 1.512305 0.021 Uiso 1 1 calc R U . . .
C9 C 0.6880(4) 0.7295(2) 1.4525(3) 0.0193(7) Uani 1 1 d . . . . .
H9A H 0.790640 0.729538 1.392690 0.023 Uiso 1 1 calc R U . . .
H9B H 0.739527 0.712065 1.534108 0.023 Uiso 1 1 calc R U . . .
C10 C 0.6169(4) 0.8228(2) 1.4642(3) 0.0150(6) Uani 1 1 d . . . . .
O100 O 0.1075(5) 0.7772(2) 0.7812(3) 0.0453(8) Uani 1 1 d D . . . .
H10A H 0.126(7) 0.771(3) 0.7033(14) 0.054 Uiso 1 1 d D U . . .
H10B H 0.159(6) 0.8257(16) 0.798(4) 0.054 Uiso 1 1 d D U . . .

loop_
_atom_site_aniso_label
_atom_site_aniso_U_11
_atom_site_aniso_U_22
_atom_site_aniso_U_33
_atom_site_aniso_U_23
_atom_site_aniso_U_13
_atom_site_aniso_U_12
Tb1 0.00677(7) 0.00957(7) 0.01156(7) 0.00095(6) 0.00008(5) -0.00010(6)
O1 0.0140(10) 0.0145(12) 0.0146(11) 0.0030(8) -0.0005(8) -0.0007(8)
O2 0.0165(11) 0.0293(14) 0.0165(12) 0.0059(10) 0.0003(9) -0.0066(10)
O3 0.0123(10) 0.0161(12) 0.0114(10) -0.0027(8) 0.0008(8) -0.0005(8)
O4 0.0105(10) 0.0138(12) 0.0297(13) -0.0012(10) -0.0004(9) 0.0008(9)
O5 0.0130(11) 0.0137(11) 0.0238(12) 0.0003(9) 0.0000(9) -0.0025(9)
O6 0.0398(15) 0.0284(15) 0.0167(13) -0.0067(11) 0.0062(11) -0.0104(12)
O7 0.0146(11) 0.0175(13) 0.0369(15) 0.0042(11) 0.0039(11) 0.0000(10)
C1 0.0144(14) 0.0160(15) 0.0134(15) -0.0028(12) 0.0005(11) -0.0016(13)
C2 0.0146(15) 0.0169(17) 0.0182(16) 0.0035(12) -0.0031(12) -0.0030(12)
C3 0.0129(14) 0.0138(16) 0.0163(15) -0.0004(12) -0.0026(12) -0.0002(11)
C4 0.0141(14) 0.0130(16) 0.0123(14) -0.0021(11) -0.0008(12) 0.0007(11)
C5 0.0148(15) 0.0142(16) 0.0174(16) 0.0020(12) 0.0032(12) 0.0003(12)
C6 0.0147(15) 0.0126(15) 0.0180(16) -0.0013(12) -0.0035(12) 0.0014(12)
C7 0.0218(17) 0.0181(17) 0.0138(15) -0.0014(12) 0.0018(13) 0.0023(13)
C8 0.0180(16) 0.0189(16) 0.0167(16) 0.0032(12) 0.0046(13) -0.0010(13)
C9 0.0155(15) 0.0172(17) 0.0250(18) -0.0027(13) -0.0033(13) 0.0010(13)
C10 0.0139(15) 0.0157(16) 0.0153(15) -0.0007(12) 0.0053(12) 0.0010(12)
O100 0.054(2) 0.039(2) 0.0424(18) 0.0041(16) 0.0022(17) -0.0140(16)

loop_
_atom_type_symbol
_atom_type_description
_atom_type_scat_dispersion_real
_atom_type_scat_dispersion_imag
_atom_type_scat_source
C C 0.0033 0.0016 'International Tables Vol C Tables 4.2.6.8 and 6.1.1.4'
H H 0.0000 0.0000 'International Tables Vol C Tables 4.2.6.8 and 6.1.1.4'
O O 0.0106 0.0060 'International Tables Vol C Tables 4.2.6.8 and 6.1.1.4'
Tb Tb -0.1723 4.1537 'International Tables Vol C Tables 4.2.6.8 and 6.1.1.4'

loop_
_geom_angle_atom_site_label_1
_geom_angle_atom_site_label_2
_geom_angle_atom_site_label_3
_geom_angle
_geom_angle_site_symmetry_1
_geom_angle_site_symmetry_3
_geom_angle_publ_flag
O3 Tb1 O3 79.67(8) . 3_667 ?
O3 Tb1 O4 81.31(8) . 4_575 ?
O3 Tb1 O4 75.42(8) 3_667 4_575 ?
O3 Tb1 O5 78.63(7) . 2_647 ?
O3 Tb1 O5 76.13(7) 3_667 2_647 ?
O4 Tb1 O5 147.59(7) 4_575 2_647 ?
O3 Tb1 O7 107.43(8) . . ?
O3 Tb1 O7 139.88(8) 3_667 . ?
O4 Tb1 O7 67.12(8) 4_575 . ?
O5 Tb1 O7 143.70(8) 2_647 . ?
O3 Tb1 O1 82.25(7) . . ?
O3 Tb1 O1 149.10(8) 3_667 . ?
O4 Tb1 O1 126.15(8) 4_575 . ?
O5 Tb1 O1 75.86(7) 2_647 . ?
O7 Tb1 O1 69.81(8) . . ?
O3 Tb1 O2 162.50(8) . 3_567 ?
O3 Tb1 O2 85.73(7) 3_667 3_567 ?
O4 Tb1 O2 85.74(8) 4_575 3_567 ?
O5 Tb1 O2 107.28(8) 2_647 3_567 ?
O7 Tb1 O2 77.88(9) . 3_567 ?
O1 Tb1 O2 115.02(7) . 3_567 ?
O3 Tb1 O1 143.72(7) . 3_567 ?
O3 Tb1 O1 117.63(7) 3_667 3_567 ?
O4 Tb1 O1 132.20(7) 4_575 3_567 ?
O5 Tb1 O1 75.66(7) 2_647 3_567 ?
O7 Tb1 O1 80.34(8) . 3_567 ?
O1 Tb1 O1 66.99(8) . 3_567 ?
O2 Tb1 O1 52.78(7) 3_567 3_567 ?
O3 Tb1 C1 170.59(8) . 3_567 ?
O3 Tb1 C1 105.20(8) 3_667 3_567 ?
O4 Tb1 C1 107.58(8) 4_575 3_567 ?
O5 Tb1 C1 94.58(8) 2_647 3_567 ?
O7 Tb1 C1 74.22(9) . 3_567 ?
O1 Tb1 C1 89.82(8) . 3_567 ?
O2 Tb1 C1 26.36(8) 3_567 3_567 ?
O1 Tb1 C1 26.87(8) 3_567 3_567 ?
O3 Tb1 Tb1 40.34(5) . 3_667 ?
O3 Tb1 Tb1 39.33(5) 3_667 3_667 ?
O4 Tb1 Tb1 74.75(5) 4_575 3_667 ?
O5 Tb1 Tb1 73.46(5) 2_647 3_667 ?
O7 Tb1 Tb1 134.12(6) . 3_667 ?
O1 Tb1 Tb1 118.54(5) . 3_667 ?
O2 Tb1 Tb1 124.43(6) 3_567 3_667 ?
O1 Tb1 Tb1 145.54(5) 3_567 3_667 ?
C1 Tb1 Tb1 143.92(6) 3_567 3_667 ?
C1 O1 Tb1 138.4(2) . . ?
C1 O1 Tb1 92.24(17) . 3_567 ?
Tb1 O1 Tb1 113.01(8) . 3_567 ?
C1 O2 Tb1 94.59(18) . 3_567 ?
C4 O3 Tb1 126.80(18) . . ?
C4 O3 Tb1 130.14(18) . 3_667 ?
Tb1 O3 Tb1 100.32(8) . 3_667 ?
C10 O4 Tb1 132.9(2) . 4_576 ?
C10 O5 Tb1 133.04(19) . 2_657 ?
C7 O6 H6 106(3) . . ?
Tb1 O7 H7B 116(3) . . ?
Tb1 O7 H7A 115(3) . . ?
H7B O7 H7A 104(4) . . ?
O2 C1 O1 118.4(3) . . ?
O2 C1 C2 122.1(3) . . ?
O1 C1 C2 119.5(3) . . ?
O2 C1 Tb1 59.05(15) . 3_567 ?
O1 C1 Tb1 60.89(15) . 3_567 ?
C2 C1 Tb1 164.8(2) . 3_567 ?
C1 C2 C3 114.8(3) . . ?
C1 C2 H2A 108.6 . . ?
C3 C2 H2A 108.6 . . ?
C1 C2 H2B 108.6 . . ?
C3 C2 H2B 108.6 . . ?
H2A C2 H2B 107.5 . . ?
C8 C3 C4 119.0(3) . . ?
C8 C3 C2 118.1(3) . . ?
C4 C3 C2 122.9(3) . . ?
O3 C4 C5 120.1(3) . . ?
O3 C4 C3 121.4(3) . . ?
C5 C4 C3 118.5(3) . . ?
C6 C5 C4 122.7(3) . . ?
C6 C5 H5 118.6 . . ?
C4 C5 H5 118.6 . . ?
C5 C6 C7 118.2(3) . . ?
C5 C6 C9 120.7(3) . . ?
C7 C6 C9 121.1(3) . . ?
O6 C7 C8 122.2(3) . . ?
O6 C7 C6 117.7(3) . . ?
C8 C7 C6 120.0(3) . . ?
C7 C8 C3 121.6(3) . . ?
C7 C8 H8 119.2 . . ?
C3 C8 H8 119.2 . . ?
C6 C9 C10 117.6(3) . . ?
C6 C9 H9A 107.9 . . ?
C10 C9 H9A 107.9 . . ?
C6 C9 H9B 107.9 . . ?
C10 C9 H9B 107.9 . . ?
H9A C9 H9B 107.2 . . ?
O4 C10 O5 124.6(3) . . ?
O4 C10 C9 120.6(3) . . ?
O5 C10 C9 114.8(3) . . ?
H10A O100 H10B 104(5) . . ?

loop_
_geom_bond_atom_site_label_1
_geom_bond_atom_site_label_2
_geom_bond_distance
_geom_bond_site_symmetry_2
_geom_bond_publ_flag
Tb1 O3 2.259(2) . ?
Tb1 O3 2.307(2) 3_667 ?
Tb1 O4 2.334(2) 4_575 ?
Tb1 O5 2.359(2) 2_647 ?
Tb1 O7 2.361(3) . ?
Tb1 O1 2.361(2) . ?
Tb1 O2 2.438(2) 3_567 ?
Tb1 O1 2.478(2) 3_567 ?
Tb1 C1 2.834(3) 3_567 ?
Tb1 Tb1 3.5063(3) 3_667 ?
O1 C1 1.282(4) . ?
O2 C1 1.262(4) . ?
O3 C4 1.367(4) . ?
O4 C10 1.242(4) . ?
O5 C10 1.283(4) . ?
O6 C7 1.378(4) . ?
O6 H6 0.976(10) . ?
O7 H7B 0.832(10) . ?
O7 H7A 0.835(10) . ?
C1 C2 1.502(4) . ?
C2 C3 1.510(4) . ?
C2 H2A 0.9700 . ?
C2 H2B 0.9700 . ?
C3 C8 1.396(4) . ?
C3 C4 1.407(4) . ?
C4 C5 1.396(4) . ?
C5 C6 1.394(4) . ?
C5 H5 0.9300 . ?
C6 C7 1.395(5) . ?
C6 C9 1.502(4) . ?
C7 C8 1.393(5) . ?
C8 H8 0.9300 . ?
C9 C10 1.509(4) . ?
C9 H9A 0.9700 . ?
C9 H9B 0.9700 . ?
O100 H10A 0.839(10) . ?
O100 H10B 0.841(10) . ?
